data_4335233
loop_
_publ_author_name
'Samundeeswari Mariappan Balasekaran'
'Matthias Molski'
'Johann Spandl'
'Adelheid Hagenbach'
'Roger Alberto'
'Ulrich Abram'

_publ_contact_author
;
      Ulrich Abram
      Freie Universitaet Berlin
      Institute of Chemistry and Biochemistry
      Fabeckstrasse 34-36
      D-14195 Berlin
      Germany
;
_publ_contact_author_email ulrich.abram@fu-berlin.de
_publ_contact_author_fax '049 30 838 52676'
_publ_contact_author_phone '049 30 838 54002'
_publ_section_title
;
 Hexafluoridotechnetate(IV) Revisited
;
_journal_name_full 'Inorganic Chemistry'
_journal_page_first 7094
_journal_page_last 7099
_journal_paper_doi 10.1021/ic400775e
_journal_volume 52
_journal_year 2013
_chemical_formula_moiety '2(C4 H12 N), F6 Tc'
_chemical_formula_sum 'C8 H24 F6 N2 Tc'
_chemical_formula_weight 360.29
_chemical_name_common
;
 Tetramethylammonium hexafluorotechnetate(IV)
;
_chemical_name_systematic
;
 Tetramethyl ammonium hexafluorotechnetate(IV)
;
_space_group_IT_number 148
_symmetry_cell_setting trigonal
_symmetry_space_group_name_Hall '-R 3'
_symmetry_space_group_name_H-M 'R -3 :H'
_atom_sites_solution_hydrogens geom
_atom_sites_solution_primary heavy
_atom_sites_solution_secondary difmap
_audit_creation_method SHELXL-97
_cell_angle_alpha 90.00
_cell_angle_beta 90.00
_cell_angle_gamma 120.00
_cell_formula_units_Z 3
_cell_length_a 7.9920(10)
_cell_length_b 7.9920(10)
_cell_length_c 20.0390(10)
_cell_measurement_reflns_used 4734
_cell_measurement_temperature 200(2)
_cell_measurement_theta_max 29.68
_cell_measurement_theta_min 3.05
_cell_volume 1108.5(2)
_computing_cell_refinement 'STOE X-AREA'
_computing_data_collection 'STOE X-AREA'
_computing_data_reduction 'STOE X-RED'
_computing_molecular_graphics Ortep
_computing_publication_material WingX
_computing_structure_refinement 'SHELXL-97 (Sheldrick, 2008)'
_computing_structure_solution 'SHELXS-97 (Sheldrick, 1990)'
_diffrn_ambient_temperature 200(2)
_diffrn_detector_area_resol_mean 6.67
_diffrn_measured_fraction_theta_full 0.999
_diffrn_measured_fraction_theta_max 0.999
_diffrn_measurement_device_type 'STOE IPDS 2T'
_diffrn_measurement_method 'rotation method'
_diffrn_radiation_monochromator graphite
_diffrn_radiation_source 'fine-focus sealed tube'
_diffrn_radiation_type MoK\a
_diffrn_radiation_wavelength 0.71073
_diffrn_reflns_av_R_equivalents 0.0708
_diffrn_reflns_av_sigmaI/netI 0.0315
_diffrn_reflns_limit_h_max 10
_diffrn_reflns_limit_h_min -10
_diffrn_reflns_limit_k_max 10
_diffrn_reflns_limit_k_min -9
_diffrn_reflns_limit_l_max 27
_diffrn_reflns_limit_l_min -27
_diffrn_reflns_number 4139
_diffrn_reflns_theta_full 29.22
_diffrn_reflns_theta_max 29.22
_diffrn_reflns_theta_min 3.05
_exptl_absorpt_coefficient_mu 1.022
_exptl_absorpt_correction_type none
_exptl_crystal_colour colorless
_exptl_crystal_density_diffrn 1.619
_exptl_crystal_description polyhedra
_exptl_crystal_F_000 549
_exptl_crystal_size_max 0.140
_exptl_crystal_size_mid 0.130
_exptl_crystal_size_min 0.120
_refine_diff_density_max 0.845
_refine_diff_density_min -0.303
_refine_diff_density_rms 0.158
_refine_ls_extinction_coef 0.056(6)
_refine_ls_extinction_expression Fc^*^=kFc[1+0.001xFc^2^\l^3^/sin(2\q)]^-1/4^
_refine_ls_extinction_method SHELXL
_refine_ls_goodness_of_fit_ref 1.138
_refine_ls_hydrogen_treatment constr
_refine_ls_matrix_type full
_refine_ls_number_parameters 28
_refine_ls_number_reflns 666
_refine_ls_number_restraints 0
_refine_ls_restrained_S_all 1.138
_refine_ls_R_factor_all 0.0486
_refine_ls_R_factor_gt 0.0481
_refine_ls_shift/su_max 0.000
_refine_ls_shift/su_mean 0.000
_refine_ls_structure_factor_coef Fsqd
_refine_ls_weighting_details 'calc w=1/[\s^2^(Fo^2^)+(0.0754P)^2^+1.9317P] where P=(Fo^2^+2Fc^2^)/3'
_refine_ls_weighting_scheme calc
_refine_ls_wR_factor_gt 0.1189
_refine_ls_wR_factor_ref 0.1193
_reflns_number_gt 658
_reflns_number_total 666
_reflns_threshold_expression >2\s(I)
_cod_data_source_file ic400775e_si_001_7.cif
_cod_data_source_block (nme4)2tcf6
_cod_original_sg_symbol_H-M 'R -3'
_cod_database_code 4335233

loop_
_symmetry_equiv_pos_as_xyz
'x, y, z'
'-y, x-y, z'
'-x+y, -x, z'
'x+2/3, y+1/3, z+1/3'
'-y+2/3, x-y+1/3, z+1/3'
'-x+y+2/3, -x+1/3, z+1/3'
'x+1/3, y+2/3, z+2/3'
'-y+1/3, x-y+2/3, z+2/3'
'-x+y+1/3, -x+2/3, z+2/3'
'-x, -y, -z'
'y, -x+y, -z'
'x-y, x, -z'
'-x+2/3, -y+1/3, -z+1/3'
'y+2/3, -x+y+1/3, -z+1/3'
'x-y+2/3, x+1/3, -z+1/3'
'-x+1/3, -y+2/3, -z+2/3'
'y+1/3, -x+y+2/3, -z+2/3'
'x-y+1/3, x+2/3, -z+2/3'

loop_
_atom_site_label
_atom_site_type_symbol
_atom_site_fract_x
_atom_site_fract_y
_atom_site_fract_z
_atom_site_U_iso_or_equiv
_atom_site_adp_type
_atom_site_occupancy
_atom_site_symmetry_multiplicity
_atom_site_calc_flag
_atom_site_refinement_flags
Tc1 Tc 0.6667 0.3333 0.3333 0.0372(4) Uani 1 6 d S
N1 N 0.6667 0.3333 0.5814(3) 0.0387(9) Uani 1 3 d S
F1 F 0.8233(4) 0.2682(4) 0.38868(13) 0.0555(6) Uani 1 1 d .
C1 C 0.7311(6) 0.5327(6) 0.5562(2) 0.0504(8) Uani 1 1 d .
H1A H 0.7309 0.5322 0.5083 0.076 Uiso 1 1 calc R
H1B H 0.8593 0.6196 0.5721 0.076 Uiso 1 1 calc R
H1C H 0.6445 0.5743 0.5721 0.076 Uiso 1 1 calc R
C2 C 0.6667 0.3333 0.6555(3) 0.0536(15) Uani 1 3 d S
H2A H 0.5802 0.3751 0.6715 0.080 Uiso 1 1 d R

loop_
_atom_site_aniso_label
_atom_site_aniso_U_11
_atom_site_aniso_U_22
_atom_site_aniso_U_33
_atom_site_aniso_U_23
_atom_site_aniso_U_13
_atom_site_aniso_U_12
Tc1 0.0375(4) 0.0375(4) 0.0366(4) 0.000 0.000 0.01876(19)
N1 0.0385(14) 0.0385(14) 0.039(2) 0.000 0.000 0.0192(7)
F1 0.0562(13) 0.0603(14) 0.0559(13) 0.0034(10) -0.0109(10) 0.0335(11)
C1 0.052(2) 0.0417(17) 0.058(2) 0.0053(15) 0.0032(16) 0.0236(15)
C2 0.060(2) 0.060(2) 0.041(3) 0.000 0.000 0.0301(12)

loop_
_atom_type_symbol
_atom_type_description
_atom_type_scat_dispersion_real
_atom_type_scat_dispersion_imag
_atom_type_scat_source
Tc Tc -1.4390 0.7593 'International Tables Vol C Tables 4.2.6.8 and 6.1.1.4'
F F 0.0171 0.0103 'International Tables Vol C Tables 4.2.6.8 and 6.1.1.4'
N N 0.0061 0.0033 'International Tables Vol C Tables 4.2.6.8 and 6.1.1.4'
C C 0.0033 0.0016 'International Tables Vol C Tables 4.2.6.8 and 6.1.1.4'
H H 0.0000 0.0000 'International Tables Vol C Tables 4.2.6.8 and 6.1.1.4'

loop_
_geom_angle_atom_site_label_1
_geom_angle_atom_site_label_2
_geom_angle_atom_site_label_3
_geom_angle
_geom_angle_site_symmetry_1
_geom_angle_site_symmetry_3
F1 Tc1 F1 179.998(1) . 16_655
F1 Tc1 F1 90.23(11) . 2_655
F1 Tc1 F1 89.77(11) 16_655 2_655
F1 Tc1 F1 90.23(11) . 3_665
F1 Tc1 F1 89.77(11) 16_655 3_665
F1 Tc1 F1 90.23(12) 2_655 3_665
F1 Tc1 F1 89.77(12) . 18_545
F1 Tc1 F1 90.23(11) 16_655 18_545
F1 Tc1 F1 89.77(12) 2_655 18_545
F1 Tc1 F1 180.0 3_665 18_545
F1 Tc1 F1 89.77(11) . 17
F1 Tc1 F1 90.23(12) 16_655 17
F1 Tc1 F1 180.0 2_655 17
F1 Tc1 F1 89.77(12) 3_665 17
F1 Tc1 F1 90.23(11) 18_545 17
C2 N1 C1 109.7(2) . 3_665
C2 N1 C1 109.7(2) . 2_655
C1 N1 C1 109.2(3) 3_665 2_655
C2 N1 C1 109.7(2) . .
C1 N1 C1 109.2(3) 3_665 .
C1 N1 C1 109.2(2) 2_655 .
N1 C1 H1A 109.5 . .
N1 C1 H1B 109.5 . .
H1A C1 H1B 109.5 . .
N1 C1 H1C 109.5 . .
H1A C1 H1C 109.5 . .
H1B C1 H1C 109.5 . .
N1 C2 H2A 109.5 . .

loop_
_geom_bond_atom_site_label_1
_geom_bond_atom_site_label_2
_geom_bond_distance
_geom_bond_site_symmetry_2
Tc1 F1 1.929(2) .
Tc1 F1 1.929(2) 16_655
Tc1 F1 1.929(2) 2_655
Tc1 F1 1.929(2) 3_665
Tc1 F1 1.929(2) 18_545
Tc1 F1 1.929(2) 17
N1 C2 1.486(8) .
N1 C1 1.496(4) 3_665
N1 C1 1.496(4) 2_655
N1 C1 1.496(4) .
C1 H1A 0.9600 .
C1 H1B 0.9600 .
C1 H1C 0.9600 .
C2 H2A 0.9600 .
